data_3500027
loop_
_publ_author_name
'Miguel Quir\'os'

_publ_section_title
;
 Redetermination of mer-[Co(NH3)3(NO2)3]
;
_journal_name_full 'Personal communication to COD'
_journal_year 2016
_chemical_formula_moiety 'Co H9 N6 O6'
_chemical_formula_sum 'Co H9 N6 O6'
_chemical_formula_weight 248.06
_chemical_name_systematic mer-Tri(ammine)tri(nitrito-N)cobalt(III)
_space_group_crystal_system orthorhombic
_space_group_IT_number 19
_space_group_name_Hall 'P 2ac 2ab'
_space_group_name_H-M_alt 'P 21 21 21'
_symmetry_space_group_name_Hall 'P 2ac 2ab'
_symmetry_space_group_name_H-M 'P 21 21 21'
_atom_sites_solution_hydrogens difmap
_audit_creation_method SHELXL-2014/7
_cell_angle_alpha 90
_cell_angle_beta 90
_cell_angle_gamma 90
_cell_formula_units_Z 4
_cell_length_a 6.8358(3)
_cell_length_b 10.0116(6)
_cell_length_c 11.6421(6)
_cell_measurement_reflns_used 3899
_cell_measurement_temperature 100(2)
_cell_measurement_theta_max 28.71
_cell_measurement_theta_min 2.68
_cell_volume 796.75(7)
_computing_cell_refinement 'Bruker SAINT'
_computing_data_collection 'Bruker APEX2'
_computing_data_reduction 'Bruker SAINT'
_computing_structure_refinement 'SHELXL-2014/7 (Sheldrick, 2014)'
_computing_structure_solution 'SHELXS-97 (Sheldrick 2008)'
_diffrn_ambient_temperature 100(2)
_diffrn_measured_fraction_theta_full 0.991
_diffrn_measured_fraction_theta_max 0.984
_diffrn_measurement_device_type 'Bruker APEX-II CCD'
_diffrn_measurement_method '\f and \w scans'
_diffrn_radiation_type MoK\a
_diffrn_radiation_wavelength 0.71073
_diffrn_reflns_av_R_equivalents 0.0356
_diffrn_reflns_av_unetI/netI 0.0384
_diffrn_reflns_laue_measured_fraction_full 0.991
_diffrn_reflns_laue_measured_fraction_max 0.984
_diffrn_reflns_limit_h_max 9
_diffrn_reflns_limit_h_min -8
_diffrn_reflns_limit_k_max 12
_diffrn_reflns_limit_k_min -13
_diffrn_reflns_limit_l_max 15
_diffrn_reflns_limit_l_min -14
_diffrn_reflns_number 5745
_diffrn_reflns_point_group_measured_fraction_full 0.965
_diffrn_reflns_point_group_measured_fraction_max 0.942
_diffrn_reflns_theta_full 25.242
_diffrn_reflns_theta_max 28.704
_diffrn_reflns_theta_min 2.683
_exptl_absorpt_coefficient_mu 2.173
_exptl_absorpt_correction_T_max 0.746
_exptl_absorpt_correction_T_min 0.615
_exptl_absorpt_correction_type multi-scan
_exptl_absorpt_process_details 'Bruker SADABS (Bruker, 1999)'
_exptl_crystal_colour orange
_exptl_crystal_density_diffrn 2.068
_exptl_crystal_description prismatic
_exptl_crystal_F_000 504
_exptl_crystal_size_max 0.240
_exptl_crystal_size_mid 0.180
_exptl_crystal_size_min 0.160
_geom_special_details
;
 All esds (except the esd in the dihedral angle between two l.s. planes)
 are estimated using the full covariance matrix.  The cell esds are taken
 into account individually in the estimation of esds in distances, angles
 and torsion angles; correlations between esds in cell parameters are only
 used when they are defined by crystal symmetry.  An approximate (isotropic)
 treatment of cell esds is used for estimating esds involving l.s. planes.
;
_refine_diff_density_max 0.360
_refine_diff_density_min -0.665
_refine_diff_density_rms 0.084
_refine_ls_abs_structure_details
;
 Flack x determined using 671 quotients [(I+)-(I-)]/[(I+)+(I-)]
 (Parsons, Flack and Wagner, Acta Cryst. B69 (2013) 249-259).
;
_refine_ls_abs_structure_Flack 0.011(15)
_refine_ls_extinction_coef .
_refine_ls_extinction_method none
_refine_ls_goodness_of_fit_ref 1.106
_refine_ls_hydrogen_treatment constr
_refine_ls_matrix_type full
_refine_ls_number_parameters 121
_refine_ls_number_reflns 1951
_refine_ls_number_restraints 0
_refine_ls_restrained_S_all 1.106
_refine_ls_R_factor_all 0.0311
_refine_ls_R_factor_gt 0.0264
_refine_ls_shift/su_max 0.000
_refine_ls_shift/su_mean 0.000
_refine_ls_structure_factor_coef Fsqd
_refine_ls_weighting_details 'w=1/[\s^2^(Fo^2^)+(0.0200P)^2^+0.1200P] where P=(Fo^2^+2Fc^2^)/3'
_refine_ls_weighting_scheme calc
_refine_ls_wR_factor_gt 0.0531
_refine_ls_wR_factor_ref 0.0544
_reflns_Friedel_coverage 0.631
_reflns_friedel_fraction_full 0.928
_reflns_friedel_fraction_max 0.883
_reflns_number_gt 1821
_reflns_number_total 1951
_reflns_special_details
;
 Reflections were merged by SHELXL according to the crystal
 class for the calculation of statistics and refinement.

 _reflns_Friedel_fraction is defined as the number of unique
 Friedel pairs measured divided by the number that would be
 possible theoretically, ignoring centric projections and
 systematic absences.
;
_reflns_threshold_expression 'I > 2\s(I)'
_cod_data_source_file merco.cif
_cod_data_source_block merco
_cod_database_code 3500027
_shelx_shelxl_version_number 2014/7
_shelx_space_group_comment
;
The symmetry employed for this shelxl refinement is uniquely defined
by the following loop, which should always be used as a source of
symmetry information in preference to the above space-group names.
They are only intended as comments.
;
_shelx_estimated_absorpt_t_min 0.624
_shelx_estimated_absorpt_t_max 0.722

loop_
_space_group_symop_operation_xyz
'x, y, z'
'-x+1/2, -y, z+1/2'
'-x, y+1/2, -z+1/2'
'x+1/2, -y+1/2, -z'

loop_
_atom_site_label
_atom_site_type_symbol
_atom_site_fract_x
_atom_site_fract_y
_atom_site_fract_z
_atom_site_U_iso_or_equiv
_atom_site_adp_type
_atom_site_occupancy
_atom_site_site_symmetry_order
_atom_site_calc_flag
_atom_site_refinement_flags_posn
_atom_site_refinement_flags_adp
_atom_site_refinement_flags_occupancy
_atom_site_disorder_assembly
_atom_site_disorder_group
Co Co 0.24073(5) 0.68271(3) 0.25718(3) 0.00415(10) Uani 1 1 d . . . . .
N1N N 0.0392(4) 0.6394(3) 0.3682(2) 0.0086(5) Uani 1 1 d . . . . .
O1 O -0.1088(3) 0.5756(2) 0.33963(19) 0.0150(5) Uani 1 1 d . . . . .
O2 O 0.0579(4) 0.6756(2) 0.46969(17) 0.0160(5) Uani 1 1 d . . . . .
N2N N 0.4395(4) 0.7234(3) 0.1455(2) 0.0081(5) Uani 1 1 d . . . . .
O3 O 0.4253(3) 0.8279(2) 0.08789(17) 0.0115(4) Uani 1 1 d . . . . .
O4 O 0.5785(3) 0.6466(2) 0.1302(2) 0.0164(5) Uani 1 1 d . . . . .
N3N N 0.2102(4) 0.5073(2) 0.18778(19) 0.0074(5) Uani 1 1 d . . . . .
O5 O 0.2899(3) 0.4075(2) 0.23073(17) 0.0120(4) Uani 1 1 d . . . . .
O6 O 0.1060(3) 0.4928(2) 0.10200(17) 0.0149(5) Uani 1 1 d . . . . .
N1M N 0.0439(4) 0.7566(3) 0.1529(2) 0.0095(6) Uani 1 1 d . . . . .
H1A H 0.0247 0.7002 0.0948 0.011 Uiso 1 1 d R U . . .
H1B H -0.0679 0.7685 0.1907 0.011 Uiso 1 1 d R U . . .
H1C H 0.0856 0.8346 0.1257 0.011 Uiso 1 1 d R U . . .
N2M N 0.2742(4) 0.8597(2) 0.32737(19) 0.0076(5) Uani 1 1 d . . . . .
H2A H 0.2421 0.9226 0.2766 0.009 Uiso 1 1 d R U . . .
H2B H 0.1971 0.8665 0.3887 0.009 Uiso 1 1 d R U . . .
H2C H 0.3983 0.8704 0.3485 0.009 Uiso 1 1 d R U . . .
N3M N 0.4360(4) 0.6145(3) 0.3634(2) 0.0086(5) Uani 1 1 d . . . . .
H3A H 0.5531 0.6465 0.3443 0.010 Uiso 1 1 d R U . . .
H3B H 0.4064 0.6402 0.4345 0.010 Uiso 1 1 d R U . . .
H3C H 0.4382 0.5257 0.3601 0.010 Uiso 1 1 d R U . . .

loop_
_atom_site_aniso_label
_atom_site_aniso_U_11
_atom_site_aniso_U_22
_atom_site_aniso_U_33
_atom_site_aniso_U_23
_atom_site_aniso_U_13
_atom_site_aniso_U_12
Co 0.00352(16) 0.00570(16) 0.00322(15) -0.00020(13) 0.00037(19) -0.00020(14)
N1N 0.0078(12) 0.0079(12) 0.0100(13) 0.0005(10) 0.0005(10) 0.0015(10)
O1 0.0087(12) 0.0179(12) 0.0182(11) -0.0038(9) 0.0028(9) -0.0061(10)
O2 0.0181(12) 0.0207(12) 0.0091(10) -0.0034(10) 0.0052(9) -0.0018(11)
N2N 0.0099(13) 0.0085(12) 0.0060(12) -0.0012(10) -0.0011(10) -0.0029(10)
O3 0.0172(11) 0.0085(10) 0.0088(9) 0.0034(9) 0.0011(8) -0.0018(9)
O4 0.0109(12) 0.0160(12) 0.0224(12) 0.0019(9) 0.0083(10) 0.0050(9)
N3N 0.0052(12) 0.0104(11) 0.0066(10) -0.0004(9) 0.0030(9) -0.0015(10)
O5 0.0149(11) 0.0079(9) 0.0132(9) 0.0028(7) -0.0018(9) 0.0020(8)
O6 0.0193(13) 0.0148(11) 0.0108(11) -0.0045(9) -0.0070(9) 0.0013(10)
N1M 0.0091(13) 0.0093(13) 0.0101(13) 0.0004(10) -0.0010(11) 0.0001(10)
N2M 0.0069(12) 0.0090(11) 0.0071(10) -0.0012(8) 0.0001(10) -0.0005(10)
N3M 0.0092(13) 0.0101(13) 0.0065(12) -0.0008(10) 0.0006(11) 0.0002(10)

loop_
_atom_type_symbol
_atom_type_description
_atom_type_scat_dispersion_real
_atom_type_scat_dispersion_imag
_atom_type_scat_source
C C 0.0033 0.0016 'International Tables Vol C Tables 4.2.6.8 and 6.1.1.4'
H H 0.0000 0.0000 'International Tables Vol C Tables 4.2.6.8 and 6.1.1.4'
N N 0.0061 0.0033 'International Tables Vol C Tables 4.2.6.8 and 6.1.1.4'
O O 0.0106 0.0060 'International Tables Vol C Tables 4.2.6.8 and 6.1.1.4'
Co Co 0.3494 0.9721 'International Tables Vol C Tables 4.2.6.8 and 6.1.1.4'

loop_
_geom_angle_atom_site_label_1
_geom_angle_atom_site_label_2
_geom_angle_atom_site_label_3
_geom_angle
_geom_angle_site_symmetry_1
_geom_angle_site_symmetry_3
N2N Co N1N 179.13(11) . .
N2N Co N3M 91.11(11) . .
N1N Co N3M 89.16(10) . .
N2N Co N3N 89.21(10) . .
N1N Co N3N 89.95(10) . .
N3M Co N3N 91.20(10) . .
N2N Co N1M 89.20(10) . .
N1N Co N1M 90.56(11) . .
N3M Co N1M 178.21(11) . .
N3N Co N1M 90.56(10) . .
N2N Co N2M 90.45(11) . .
N1N Co N2M 90.39(11) . .
N3M Co N2M 88.40(10) . .
N3N Co N2M 179.48(11) . .
N1M Co N2M 89.83(11) . .
O2 N1N O1 119.3(3) . .
O2 N1N Co 119.7(2) . .
O1 N1N Co 121.0(2) . .
O4 N2N O3 120.3(3) . .
O4 N2N Co 120.6(2) . .
O3 N2N Co 119.1(2) . .
O6 N3N O5 118.9(2) . .
O6 N3N Co 120.2(2) . .
O5 N3N Co 120.78(18) . .
Co N1M H1A 109.4 . .
Co N1M H1B 109.5 . .
H1A N1M H1B 109.5 . .
Co N1M H1C 109.4 . .
H1A N1M H1C 109.5 . .
H1B N1M H1C 109.5 . .
Co N2M H2A 109.4 . .
Co N2M H2B 109.5 . .
H2A N2M H2B 109.5 . .
Co N2M H2C 109.5 . .
H2A N2M H2C 109.5 . .
H2B N2M H2C 109.5 . .
Co N3M H3A 109.4 . .
Co N3M H3B 109.5 . .
H3A N3M H3B 109.5 . .
Co N3M H3C 109.5 . .
H3A N3M H3C 109.5 . .
H3B N3M H3C 109.5 . .

loop_
_geom_bond_atom_site_label_1
_geom_bond_atom_site_label_2
_geom_bond_distance
_geom_bond_site_symmetry_2
Co N2N 1.924(3) .
Co N1N 1.938(3) .
Co N3M 1.944(3) .
Co N3N 1.944(2) .
Co N1M 1.957(3) .
Co N2M 1.965(2) .
N1N O2 1.242(3) .
N1N O1 1.242(4) .
N2N O4 1.235(4) .
N2N O3 1.246(3) .
N3N O6 1.235(3) .
N3N O5 1.243(3) .
N1M H1A 0.8900 .
N1M H1B 0.8900 .
N1M H1C 0.8900 .
N2M H2A 0.8902 .
N2M H2B 0.8902 .
N2M H2C 0.8902 .
N3M H3A 0.8900 .
N3M H3B 0.8900 .
N3M H3C 0.8900 .

_cod_database_fobs_code 3500027
